data_4067324
loop_
_publ_author_name
'El-Zoghbi, Ibrahim'
'Latreche, Sa\"ida'
'Schaper, Frank'

_publ_section_title
;
 Zirconium Complexes of Symmetric and of Chiral Diketiminate Ligands:
 Synthesis, Crystal Structures, and Reactivities
;
_journal_issue 7
_journal_name_full Organometallics
_journal_page_first 1551
_journal_paper_doi 10.1021/om900852y
_journal_volume 29
_journal_year 2010
_chemical_absolute_configuration rmad
_chemical_compound_source 'Synthesized by the authors. See text'
_chemical_formula_moiety 'C42 H52 N4 O2 Zr'
_chemical_formula_sum 'C42 H52 N4 O2 Zr'
_chemical_formula_weight 736.10
_chemical_name_systematic
; 
 ? 
;
_space_group_IT_number 19
_symmetry_cell_setting orthorhombic
_symmetry_space_group_name_Hall 'P 2ac 2ab'
_symmetry_space_group_name_H-M 'P 21 21 21'
_atom_sites_solution_hydrogens geom
_atom_sites_solution_primary direct
_atom_sites_solution_secondary difmap
_audit_creation_method SHELXL-97
_cell_angle_alpha 90
_cell_angle_beta 90
_cell_angle_gamma 90
_cell_formula_units_Z 8
_cell_length_a 11.6079(9)
_cell_length_b 15.7760(12)
_cell_length_c 42.516(3)
_cell_measurement_reflns_used 55842
_cell_measurement_temperature 150
_cell_measurement_theta_max 67.17
_cell_measurement_theta_min 3.49
_cell_volume 7785.8(10)
_computing_cell_refinement 'SAINT V7.34A (Bruker AXS, 2006b)'
_computing_data_collection 'APEX2 v2.1-0 (Bruker AXS, 2006a)'
_computing_data_reduction 'SAINT V7.34A (Bruker AXS, 2006b)'
_computing_molecular_graphics 'SHELXTL v6.12 (Bruker AXS, 2001)'
_computing_publication_material 'UdMX (Maris, 2004)'
_computing_structure_refinement 'SHELXL97 (Sheldrick, 2008)'
_computing_structure_solution 'SHELXS97 (Sheldrick, 2008)'
_diffrn_ambient_temperature 150
_diffrn_detector_area_resol_mean 8.3
_diffrn_measured_fraction_theta_full 0.997
_diffrn_measured_fraction_theta_max 0.997
_diffrn_measurement_device_type 'Bruker Microstar'
_diffrn_measurement_method \w
_diffrn_radiation_monochromator 'Helios optics'
_diffrn_radiation_source 'Rotating Anode'
_diffrn_radiation_type CuK\a
_diffrn_radiation_wavelength 1.54178
_diffrn_reflns_av_R_equivalents 0.060
_diffrn_reflns_av_sigmaI/netI 0.0272
_diffrn_reflns_limit_h_max 13
_diffrn_reflns_limit_h_min -13
_diffrn_reflns_limit_k_max 18
_diffrn_reflns_limit_k_min -15
_diffrn_reflns_limit_l_max 51
_diffrn_reflns_limit_l_min -50
_diffrn_reflns_number 137856
_diffrn_reflns_theta_full 67.88
_diffrn_reflns_theta_max 67.88
_diffrn_reflns_theta_min 2.08
_exptl_absorpt_coefficient_mu 2.611
_exptl_absorpt_correction_T_max 0.9491
_exptl_absorpt_correction_T_min 0.6779
_exptl_absorpt_correction_type multi-scan
_exptl_absorpt_process_details 'Sadabs (Sheldrick, 1996)'
_exptl_crystal_colour Colorless
_exptl_crystal_density_diffrn 1.256
_exptl_crystal_density_method 'not measured'
_exptl_crystal_description plate
_exptl_crystal_F_000 3104
_exptl_crystal_size_max 0.06
_exptl_crystal_size_mid 0.04
_exptl_crystal_size_min 0.02
_refine_diff_density_max 0.307
_refine_diff_density_min -0.391
_refine_diff_density_rms 0.043
_refine_ls_abs_structure_details 'Friedel Pairs merged'
_refine_ls_abs_structure_Flack -0.001(5)
_refine_ls_extinction_method none
_refine_ls_goodness_of_fit_ref 1.026
_refine_ls_hydrogen_treatment constr
_refine_ls_matrix_type full
_refine_ls_number_parameters 886
_refine_ls_number_reflns 14075
_refine_ls_number_restraints 37
_refine_ls_restrained_S_all 1.028
_refine_ls_R_factor_all 0.0289
_refine_ls_R_factor_gt 0.0270
_refine_ls_shift/su_max 0.002
_refine_ls_shift/su_mean 0.000
_refine_ls_structure_factor_coef Fsqd
_refine_ls_weighting_details 'calc w=1/[\s^2^(Fo^2^)+(0.0523P)^2^] where P=(Fo^2^+2Fc^2^)/3'
_refine_ls_weighting_scheme calc
_refine_ls_wR_factor_gt 0.0716
_refine_ls_wR_factor_ref 0.0725
_reflns_number_gt 13375
_reflns_number_total 14075
_reflns_threshold_expression I>2\s(I)
_cod_data_source_file om900852y_si_001.cif
_cod_data_source_block saida30
_cod_depositor_comments
;
The following automatic conversions were performed:

'_symmetry_cell_setting' value 'Orthorhombic' changed to
'orthorhombic' according to
/home/saulius/struct/CIF-dictionaries/cif_core.dic dictionary named
'cif_core.dic' version 2.4.1 from 2010-06-29.

'_geom_bond_publ_flag'
value 'Y' changed to 'y' according to
/home/saulius/struct/CIF-dictionaries/cif_core.dic dictionary named
'cif_core.dic' version 2.4.1 from 2010-06-29 (114
times).

'_geom_angle_publ_flag' value 'Y' changed to 'y' according
to /home/saulius/struct/CIF-dictionaries/cif_core.dic dictionary
named 'cif_core.dic' version 2.4.1 from 2010-06-29 (167
times).

'_geom_torsion_publ_flag' value 'Y' changed to 'y' according
to /home/saulius/struct/CIF-dictionaries/cif_core.dic dictionary
named 'cif_core.dic' version 2.4.1 from 2010-06-29 (253 times).

Automatic conversion script
Id: cif_fix_values 1715 2011-07-08 13:25:40Z adriana 
;
_cod_original_sg_symbol_H-M P212121
_cod_database_code 4067324

loop_
_symmetry_equiv_pos_as_xyz
'x, y, z'
'-x+1/2, -y, z+1/2'
'-x, y+1/2, -z+1/2'
'x+1/2, -y+1/2, -z'

loop_
_atom_site_label
_atom_site_type_symbol
_atom_site_fract_x
_atom_site_fract_y
_atom_site_fract_z
_atom_site_U_iso_or_equiv
_atom_site_adp_type
_atom_site_occupancy
_atom_site_symmetry_multiplicity
_atom_site_calc_flag
_atom_site_refinement_flags
_atom_site_disorder_assembly
_atom_site_disorder_group
Zr1 Zr 0.837642(16) 0.571178(11) 0.172350(4) 0.02821(5) Uani 1 1 d . A .
Zr2 Zr 0.244116(18) 0.947484(11) 0.088640(5) 0.03538(6) Uani 1 1 d . B .
N1 N 0.70905(16) 0.58738(12) 0.21070(4) 0.0309(4) Uani 1 1 d . . .
N2 N 0.92017(17) 0.49882(12) 0.21319(4) 0.0301(4) Uani 1 1 d . . .
N3 N 0.73982(17) 0.44729(12) 0.16180(4) 0.0332(4) Uani 1 1 d . . .
N4 N 0.96273(17) 0.49703(13) 0.14360(4) 0.0311(4) Uani 1 1 d . . .
N11 N 0.3993(2) 0.89567(13) 0.06469(5) 0.0397(5) Uani 1 1 d . . .
N12 N 0.35341(18) 0.89892(12) 0.13016(5) 0.0348(4) Uani 1 1 d . . .
N13 N 0.34674(18) 1.07179(12) 0.09572(5) 0.0370(4) Uani 1 1 d . . .
N14 N 0.14116(19) 1.01438(13) 0.12538(5) 0.0402(5) Uani 1 1 d . . .
O1 O 0.93980(15) 0.66709(11) 0.18053(4) 0.0388(4) Uani 1 1 d D . .
O2 O 0.74291(16) 0.62583(11) 0.14036(4) 0.0400(4) Uani 1 1 d D . .
O11 O 0.15312(18) 0.84357(11) 0.09073(5) 0.0516(5) Uani 1 1 d D . .
O12 O 0.18184(18) 0.99355(12) 0.04992(4) 0.0467(5) Uani 1 1 d . . .
C1 C 0.5628(2) 0.53550(19) 0.24830(7) 0.0462(6) Uani 1 1 d . . .
H1A H 0.5028 0.5479 0.2334 0.069 Uiso 1 1 calc R . .
H1B H 0.5673 0.5803 0.2635 0.069 Uiso 1 1 calc R . .
H1C H 0.5459 0.4830 0.2588 0.069 Uiso 1 1 calc R . .
C2 C 0.6763(2) 0.52802(15) 0.23127(6) 0.0339(5) Uani 1 1 d . . .
C3 C 0.7446(2) 0.45775(14) 0.23840(5) 0.0347(5) Uani 1 1 d . . .
H3A H 0.7079 0.4124 0.2481 0.042 Uiso 1 1 calc R . .
C4 C 0.8634(2) 0.44835(15) 0.23245(5) 0.0324(5) Uani 1 1 d . . .
C5 C 0.9237(2) 0.37845(17) 0.25008(7) 0.0436(6) Uani 1 1 d . . .
H5A H 1.0036 0.3773 0.2442 0.065 Uiso 1 1 calc R . .
H5B H 0.8888 0.3250 0.2450 0.065 Uiso 1 1 calc R . .
H5C H 0.9173 0.3884 0.2723 0.065 Uiso 1 1 calc R . .
C11 C 0.7129(3) 0.29301(17) 0.16609(7) 0.0496(7) Uani 1 1 d . . .
H11A H 0.6536 0.2932 0.1503 0.074 Uiso 1 1 calc R . .
H11B H 0.6783 0.2925 0.1866 0.074 Uiso 1 1 calc R . .
H11C H 0.7601 0.2435 0.1636 0.074 Uiso 1 1 calc R . .
C12 C 0.7864(2) 0.37141(16) 0.16258(5) 0.0362(6) Uani 1 1 d . . .
C13 C 0.9061(2) 0.35734(16) 0.15904(6) 0.0382(6) Uani 1 1 d . . .
H13A H 0.9346 0.3052 0.1656 0.046 Uiso 1 1 calc R . .
C14 C 0.9847(2) 0.41458(16) 0.14660(5) 0.0351(5) Uani 1 1 d . . .
C15 C 1.0989(2) 0.3793(2) 0.13558(7) 0.0478(7) Uani 1 1 d . . .
H15A H 1.1457 0.4245 0.1275 0.072 Uiso 1 1 calc R . .
H15B H 1.0858 0.3381 0.1193 0.072 Uiso 1 1 calc R . .
H15C H 1.1377 0.3528 0.1529 0.072 Uiso 1 1 calc R . .
C20 C 0.6457(2) 0.66822(16) 0.21010(6) 0.0371(5) Uani 1 1 d . . .
H20A H 0.5645 0.6564 0.2070 0.045 Uiso 1 1 calc R . .
H20B H 0.6720 0.7012 0.1922 0.045 Uiso 1 1 calc R . .
C21 C 0.6598(2) 0.72119(15) 0.23970(6) 0.0360(5) Uani 1 1 d . . .
C22 C 0.7597(2) 0.71787(15) 0.25747(6) 0.0405(5) Uani 1 1 d . . .
H22A H 0.8206 0.6840 0.2509 0.049 Uiso 1 1 calc R . .
C23 C 0.7698(3) 0.76468(17) 0.28502(7) 0.0537(7) Uani 1 1 d . . .
H23A H 0.8368 0.7612 0.2969 0.064 Uiso 1 1 calc R . .
C24 C 0.6816(3) 0.8158(2) 0.29469(8) 0.0617(9) Uani 1 1 d . . .
H24A H 0.6879 0.8463 0.3133 0.074 Uiso 1 1 calc R . .
C25 C 0.5832(3) 0.8219(2) 0.27668(9) 0.0669(9) Uani 1 1 d . . .
H25A H 0.5242 0.8581 0.2828 0.080 Uiso 1 1 calc R . .
C26 C 0.5718(3) 0.77462(19) 0.24959(7) 0.0522(7) Uani 1 1 d . . .
H26A H 0.5045 0.7785 0.2378 0.063 Uiso 1 1 calc R . .
C30 C 1.04716(19) 0.49476(16) 0.21315(6) 0.0332(5) Uani 1 1 d . . .
H30A H 1.0754 0.5268 0.1953 0.040 Uiso 1 1 calc R . .
H30B H 1.0701 0.4362 0.2102 0.040 Uiso 1 1 calc R . .
C31 C 1.1052(2) 0.52801(15) 0.24249(6) 0.0326(5) Uani 1 1 d . . .
C32 C 1.1918(2) 0.48110(17) 0.25691(7) 0.0474(7) Uani 1 1 d . . .
H32A H 1.2106 0.4277 0.2492 0.057 Uiso 1 1 calc R . .
C33 C 1.2498(3) 0.51274(19) 0.28243(8) 0.0612(9) Uani 1 1 d . . .
H33A H 1.3079 0.4807 0.2917 0.073 Uiso 1 1 calc R . .
C34 C 1.2231(3) 0.59145(19) 0.29443(7) 0.0587(8) Uani 1 1 d . . .
H34A H 1.2616 0.6123 0.3120 0.070 Uiso 1 1 calc R . .
C35 C 1.1377(3) 0.63931(18) 0.27992(7) 0.0477(7) Uani 1 1 d . . .
H35A H 1.1193 0.6927 0.2877 0.057 Uiso 1 1 calc R . .
C36 C 1.0804(2) 0.60804(16) 0.25406(6) 0.0371(5) Uani 1 1 d . . .
H36A H 1.0245 0.6410 0.2443 0.045 Uiso 1 1 calc R . .
C40 C 0.6146(2) 0.45463(18) 0.15895(6) 0.0387(6) Uani 1 1 d . . .
H40A H 0.5929 0.5129 0.1631 0.046 Uiso 1 1 calc R . .
H40B H 0.5792 0.4196 0.1750 0.046 Uiso 1 1 calc R . .
C41 C 0.5655(2) 0.42901(16) 0.12712(6) 0.0364(5) Uani 1 1 d . . .
C42 C 0.4477(2) 0.42120(17) 0.12371(6) 0.0418(6) Uani 1 1 d . . .
H42A H 0.4004 0.4315 0.1409 0.050 Uiso 1 1 calc R . .
C43 C 0.3987(2) 0.39866(18) 0.09557(7) 0.0488(7) Uani 1 1 d . . .
H43A H 0.3191 0.3935 0.0940 0.059 Uiso 1 1 calc R . .
C44 C 0.4668(3) 0.38361(17) 0.06969(7) 0.0469(7) Uani 1 1 d . . .
H44A H 0.4337 0.3699 0.0504 0.056 Uiso 1 1 calc R . .
C45 C 0.5836(3) 0.3891(2) 0.07265(7) 0.0565(8) Uani 1 1 d . . .
H45A H 0.6302 0.3774 0.0554 0.068 Uiso 1 1 calc R . .
C46 C 0.6342(3) 0.4120(2) 0.10118(7) 0.0538(8) Uani 1 1 d . . .
H46A H 0.7139 0.4160 0.1028 0.065 Uiso 1 1 calc R . .
C50 C 1.0368(2) 0.54843(18) 0.12288(6) 0.0400(6) Uani 1 1 d . . .
H50A H 1.1167 0.5399 0.1288 0.048 Uiso 1 1 calc R . .
H50B H 1.0188 0.6079 0.1259 0.048 Uiso 1 1 calc R . .
C51 C 1.0221(2) 0.52641(16) 0.08836(6) 0.0409(6) Uani 1 1 d . . .
C52 C 0.9161(4) 0.5071(3) 0.07676(8) 0.0925(16) Uani 1 1 d . . .
H52A H 0.8526 0.5077 0.0901 0.111 Uiso 1 1 calc R . .
C53 C 0.9015(5) 0.4865(4) 0.04536(9) 0.115(2) Uani 1 1 d . . .
H53A H 0.8286 0.4724 0.0379 0.138 Uiso 1 1 calc R . .
C54 C 0.9923(5) 0.4868(2) 0.02543(8) 0.0847(14) Uani 1 1 d . . .
H54A H 0.9824 0.4720 0.0044 0.102 Uiso 1 1 calc R . .
C55 C 1.0976(4) 0.5088(2) 0.03630(8) 0.0733(11) Uani 1 1 d . . .
H55A H 1.1600 0.5107 0.0226 0.088 Uiso 1 1 calc R . .
C56 C 1.1133(3) 0.5288(2) 0.06820(7) 0.0548(7) Uani 1 1 d . . .
H56A H 1.1859 0.5436 0.0756 0.066 Uiso 1 1 calc R . .
C16A C 1.0100(12) 0.7352(7) 0.1801(2) 0.031(3) Uiso 0.32(2) 1 d PDU A 1
H16A H 1.0640 0.7316 0.1627 0.038 Uiso 0.32(2) 1 calc PR A 1
H16B H 1.0529 0.7396 0.1996 0.038 Uiso 0.32(2) 1 calc PR A 1
C17A C 0.9301(17) 0.8101(7) 0.1761(3) 0.051(3) Uiso 0.32(2) 1 d PDU A 1
H17A H 0.9745 0.8614 0.1755 0.077 Uiso 0.32(2) 1 calc PR A 1
H17B H 0.8772 0.8122 0.1934 0.077 Uiso 0.32(2) 1 calc PR A 1
H17C H 0.8880 0.8042 0.1568 0.077 Uiso 0.32(2) 1 calc PR A 1
C16B C 0.9811(6) 0.7517(4) 0.17852(11) 0.0390(13) Uiso 0.68(2) 1 d PDU A 2
H16C H 1.0233 0.7582 0.1590 0.047 Uiso 0.68(2) 1 calc PR A 2
H16D H 1.0346 0.7615 0.1957 0.047 Uiso 0.68(2) 1 calc PR A 2
C17B C 0.8886(8) 0.8172(3) 0.17983(13) 0.0508(15) Uiso 0.68(2) 1 d PDU A 2
H17D H 0.9226 0.8726 0.1789 0.076 Uiso 0.68(2) 1 calc PR A 2
H17E H 0.8462 0.8113 0.1991 0.076 Uiso 0.68(2) 1 calc PR A 2
H17F H 0.8374 0.8099 0.1623 0.076 Uiso 0.68(2) 1 calc PR A 2
C18A C 0.6760(7) 0.6800(7) 0.12058(18) 0.044(2) Uiso 0.431(15) 1 d PDU A 1
H18A H 0.6717 0.7364 0.1296 0.053 Uiso 0.431(15) 1 calc PR A 1
H18B H 0.5984 0.6579 0.1185 0.053 Uiso 0.431(15) 1 calc PR A 1
C19A C 0.7349(8) 0.6832(8) 0.0883(2) 0.067(3) Uiso 0.431(15) 1 d PDU A 1
H19A H 0.6839 0.7089 0.0733 0.100 Uiso 0.431(15) 1 calc PR A 1
H19B H 0.7535 0.6267 0.0816 0.100 Uiso 0.431(15) 1 calc PR A 1
H19C H 0.8043 0.7161 0.0898 0.100 Uiso 0.431(15) 1 calc PR A 1
C18B C 0.6728(5) 0.6543(5) 0.11603(16) 0.0499(17) Uiso 0.569(15) 1 d PDU A 2
H18C H 0.6030 0.6792 0.1246 0.060 Uiso 0.569(15) 1 calc PR A 2
H18D H 0.6512 0.6071 0.1026 0.060 Uiso 0.569(15) 1 calc PR A 2
C19B C 0.7390(6) 0.7204(5) 0.09698(18) 0.062(2) Uiso 0.569(15) 1 d PDU A 2
H19D H 0.6879 0.7471 0.0823 0.093 Uiso 0.569(15) 1 calc PR A 2
H19E H 0.8006 0.6933 0.0858 0.093 Uiso 0.569(15) 1 calc PR A 2
H19F H 0.7703 0.7624 0.1109 0.093 Uiso 0.569(15) 1 calc PR A 2
C101 C 0.6059(3) 0.8950(2) 0.05109(7) 0.0563(8) Uani 1 1 d . . .
H10A H 0.6014 0.8409 0.0408 0.084 Uiso 1 1 calc R . .
H10B H 0.6779 0.8994 0.0621 0.084 Uiso 1 1 calc R . .
H10C H 0.6007 0.9393 0.0357 0.084 Uiso 1 1 calc R . .
C102 C 0.5082(2) 0.90335(16) 0.07416(6) 0.0410(6) Uani 1 1 d . . .
C103 C 0.5378(2) 0.91825(16) 0.10581(6) 0.0409(6) Uani 1 1 d . . .
H10D H 0.6118 0.9382 0.1097 0.049 Uiso 1 1 calc R . .
C104 C 0.4670(2) 0.90614(15) 0.13207(6) 0.0380(6) Uani 1 1 d . . .
C105 C 0.5268(3) 0.8978(2) 0.16344(7) 0.0558(8) Uani 1 1 d . . .
H10E H 0.4902 0.9342 0.1785 0.084 Uiso 1 1 calc R . .
H10F H 0.6062 0.9136 0.1613 0.084 Uiso 1 1 calc R . .
H10G H 0.5220 0.8401 0.1705 0.084 Uiso 1 1 calc R . .
C111 C 0.4570(3) 1.1747(2) 0.12744(9) 0.0607(8) Uani 1 1 d . . .
H11D H 0.5308 1.1487 0.1242 0.091 Uiso 1 1 calc R . .
H11E H 0.4531 1.1973 0.1484 0.091 Uiso 1 1 calc R . .
H11F H 0.4468 1.2197 0.1125 0.091 Uiso 1 1 calc R . .
C112 C 0.3634(2) 1.10953(16) 0.12304(7) 0.0411(6) Uani 1 1 d . . .
C113 C 0.2932(3) 1.09367(16) 0.14952(7) 0.0454(6) Uani 1 1 d . . .
H11G H 0.3229 1.1098 0.1689 0.055 Uiso 1 1 calc R . .
C114 C 0.1843(2) 1.05661(17) 0.14975(6) 0.0452(6) Uani 1 1 d . . .
C115 C 0.1152(3) 1.0663(2) 0.17979(8) 0.0670(9) Uani 1 1 d . . .
H11H H 0.0423 1.0382 0.1775 0.101 Uiso 1 1 calc R . .
H11I H 0.1027 1.1254 0.1840 0.101 Uiso 1 1 calc R . .
H11J H 0.1569 1.0413 0.1970 0.101 Uiso 1 1 calc R . .
C120 C 0.3767(3) 0.85716(18) 0.03376(7) 0.0484(7) Uani 1 1 d . . .
H12A H 0.4317 0.8796 0.0187 0.058 Uiso 1 1 calc R . .
H12B H 0.3004 0.8740 0.0269 0.058 Uiso 1 1 calc R . .
C121 C 0.3839(2) 0.76170(17) 0.03329(6) 0.0438(6) Uani 1 1 d . . .
C122 C 0.3432(3) 0.7183(2) 0.00649(7) 0.0569(8) Uani 1 1 d . . .
H12C H 0.3119 0.7487 -0.0102 0.068 Uiso 1 1 calc R . .
C123 C 0.3494(4) 0.6311(2) 0.00486(8) 0.0682(10) Uani 1 1 d . . .
H12D H 0.3231 0.6032 -0.0130 0.082 Uiso 1 1 calc R . .
C124 C 0.3944(3) 0.5850(2) 0.02949(8) 0.0613(8) Uani 1 1 d . . .
H12E H 0.3988 0.5262 0.0282 0.074 Uiso 1 1 calc R . .
C125 C 0.4325(3) 0.62610(18) 0.05571(7) 0.0505(7) Uani 1 1 d . . .
H12F H 0.4631 0.5952 0.0724 0.061 Uiso 1 1 calc R . .
C126 C 0.4260(3) 0.71353(18) 0.05767(6) 0.0470(6) Uani 1 1 d . . .
H12G H 0.4508 0.7404 0.0759 0.056 Uiso 1 1 calc R . .
C130 C 0.2910(2) 0.86713(16) 0.15767(6) 0.0402(6) Uani 1 1 d . . .
H13B H 0.2093 0.8768 0.1545 0.048 Uiso 1 1 calc R . .
H13C H 0.3143 0.8998 0.1759 0.048 Uiso 1 1 calc R . .
C131 C 0.3095(2) 0.77369(16) 0.16476(6) 0.0343(5) Uani 1 1 d . . .
C132 C 0.3257(3) 0.71533(17) 0.14090(7) 0.0451(6) Uani 1 1 d . . .
H13D H 0.3290 0.7338 0.1202 0.054 Uiso 1 1 calc R . .
C133 C 0.3373(3) 0.62966(17) 0.14746(7) 0.0499(6) Uani 1 1 d . . .
H13E H 0.3499 0.5913 0.1312 0.060 Uiso 1 1 calc R . .
C134 C 0.3301(2) 0.60126(17) 0.17812(7) 0.0456(6) Uani 1 1 d . . .
H13F H 0.3368 0.5438 0.1825 0.055 Uiso 1 1 calc R . .
C135 C 0.3128(2) 0.65857(18) 0.20211(7) 0.0426(6) Uani 1 1 d . . .
H13G H 0.3072 0.6396 0.2228 0.051 Uiso 1 1 calc R . .
C136 C 0.3038(2) 0.74416(18) 0.19559(7) 0.0408(6) Uani 1 1 d . . .
H13H H 0.2938 0.7825 0.2120 0.049 Uiso 1 1 calc R . .
C140 C 0.4063(2) 1.10428(17) 0.06787(7) 0.0440(6) Uani 1 1 d . . .
H14A H 0.4197 1.0574 0.0536 0.053 Uiso 1 1 calc R . .
H14B H 0.4809 1.1258 0.0743 0.053 Uiso 1 1 calc R . .
C141 C 0.3438(3) 1.17334(15) 0.05027(6) 0.0401(6) Uani 1 1 d . . .
C142 C 0.2452(3) 1.21164(17) 0.06106(7) 0.0485(6) Uani 1 1 d . . .
H14C H 0.2153 1.1961 0.0805 0.058 Uiso 1 1 calc R . .
C143 C 0.1894(3) 1.2733(2) 0.04329(8) 0.0580(8) Uani 1 1 d . . .
H14D H 0.1233 1.2991 0.0511 0.070 Uiso 1 1 calc R . .
C144 C 0.2313(3) 1.2963(2) 0.01441(8) 0.0595(8) Uani 1 1 d . . .
H14E H 0.1932 1.3370 0.0025 0.071 Uiso 1 1 calc R . .
C145 C 0.3303(4) 1.25866(19) 0.00313(7) 0.0585(8) Uani 1 1 d . . .
H14F H 0.3591 1.2738 -0.0165 0.070 Uiso 1 1 calc R . .
C146 C 0.3861(3) 1.19889(18) 0.02096(7) 0.0502(7) Uani 1 1 d . . .
H14G H 0.4538 1.1748 0.0134 0.060 Uiso 1 1 calc R . .
C150 C 0.0168(3) 0.99449(19) 0.12507(8) 0.0534(7) Uani 1 1 d . . .
H15D H -0.0081 0.9843 0.1465 0.064 Uiso 1 1 calc R . .
H15E H 0.0054 0.9424 0.1134 0.064 Uiso 1 1 calc R . .
C151 C -0.0587(2) 1.06193(18) 0.11103(7) 0.0443(6) Uani 1 1 d . . .
C152 C -0.1666(3) 1.0387(2) 0.10072(10) 0.0715(10) Uani 1 1 d . . .
H15F H -0.1895 0.9824 0.1024 0.086 Uiso 1 1 calc R . .
C153 C -0.2408(3) 1.0966(3) 0.08801(12) 0.0903(14) Uani 1 1 d . . .
H15G H -0.3129 1.0791 0.0811 0.108 Uiso 1 1 calc R . .
C154 C -0.2099(3) 1.1805(2) 0.08537(10) 0.0691(10) Uani 1 1 d . . .
H15H H -0.2605 1.2197 0.0767 0.083 Uiso 1 1 calc R . .
C155 C -0.1033(3) 1.2051(2) 0.09575(7) 0.0550(8) Uani 1 1 d . . .
H15I H -0.0814 1.2617 0.0941 0.066 Uiso 1 1 calc R . .
C156 C -0.0281(3) 1.14684(18) 0.10860(7) 0.0499(7) Uani 1 1 d . . .
H15J H 0.0437 1.1646 0.1157 0.060 Uiso 1 1 calc R . .
C27A C 0.0710(10) 0.7799(6) 0.08726(16) 0.061(2) Uiso 0.58(2) 1 d PDU B 1
H27A H -0.0032 0.8001 0.0946 0.073 Uiso 0.58(2) 1 calc PR B 1
H27B H 0.0925 0.7312 0.0999 0.073 Uiso 0.58(2) 1 calc PR B 1
C28A C 0.0620(10) 0.7536(6) 0.05287(16) 0.069(2) Uiso 0.58(2) 1 d PDU B 1
H28A H 0.0159 0.7033 0.0512 0.104 Uiso 0.58(2) 1 calc PR B 1
H28B H 0.1377 0.7425 0.0447 0.104 Uiso 0.58(2) 1 calc PR B 1
H28C H 0.0268 0.7984 0.0410 0.104 Uiso 0.58(2) 1 calc PR B 1
C27B C 0.1037(10) 0.7647(6) 0.0837(2) 0.044(2) Uiso 0.42(2) 1 d PDU B 2
H27C H 0.0581 0.7455 0.1014 0.053 Uiso 0.42(2) 1 calc PR B 2
H27D H 0.1641 0.7234 0.0800 0.053 Uiso 0.42(2) 1 calc PR B 2
C28B C 0.0285(13) 0.7711(9) 0.0551(3) 0.071(3) Uiso 0.42(2) 1 d PDU B 2
H28D H -0.0176 0.7208 0.0533 0.107 Uiso 0.42(2) 1 calc PR B 2
H28E H 0.0759 0.7769 0.0367 0.107 Uiso 0.42(2) 1 calc PR B 2
H28F H -0.0208 0.8197 0.0569 0.107 Uiso 0.42(2) 1 calc PR B 2
C37 C 0.1386(3) 1.0224(2) 0.02124(7) 0.0519(7) Uani 1 1 d . B .
H37A H 0.1305 0.9749 0.0069 0.062 Uiso 1 1 calc R . .
H37B H 0.1927 1.0622 0.0120 0.062 Uiso 1 1 calc R . .
C38 C 0.0266(3) 1.0641(2) 0.02519(8) 0.0692(10) Uani 1 1 d . . .
H38A H -0.0008 1.0834 0.0051 0.104 Uiso 1 1 calc R B .
H38B H 0.0347 1.1115 0.0391 0.104 Uiso 1 1 calc R . .
H38C H -0.0276 1.0245 0.0339 0.104 Uiso 1 1 calc R . .

loop_
_atom_site_aniso_label
_atom_site_aniso_U_11
_atom_site_aniso_U_22
_atom_site_aniso_U_33
_atom_site_aniso_U_23
_atom_site_aniso_U_13
_atom_site_aniso_U_12
Zr1 0.02829(9) 0.03072(9) 0.02562(9) 0.00171(7) -0.00161(7) -0.00160(8)
Zr2 0.03693(11) 0.02974(10) 0.03948(11) 0.00186(8) -0.00702(9) -0.00092(9)
N1 0.0280(9) 0.0353(10) 0.0294(10) 0.0002(8) 0.0001(7) 0.0010(8)
N2 0.0266(10) 0.0372(10) 0.0265(9) 0.0019(8) -0.0034(8) -0.0004(8)
N3 0.0314(10) 0.0386(10) 0.0295(9) -0.0004(7) -0.0047(8) -0.0074(10)
N4 0.0316(10) 0.0366(10) 0.0252(10) -0.0005(8) 0.0003(8) -0.0027(8)
N11 0.0464(13) 0.0359(11) 0.0367(11) 0.0017(9) -0.0050(10) 0.0059(9)
N12 0.0341(11) 0.0327(10) 0.0376(11) 0.0030(8) -0.0028(9) -0.0009(8)
N13 0.0379(10) 0.0314(9) 0.0417(11) 0.0023(8) -0.0014(9) -0.0026(10)
N14 0.0366(12) 0.0349(10) 0.0490(13) 0.0058(9) 0.0016(9) 0.0014(9)
O1 0.0386(9) 0.0394(9) 0.0383(10) 0.0014(7) -0.0016(7) -0.0075(7)
O2 0.0401(9) 0.0438(9) 0.0359(9) 0.0061(7) -0.0060(8) 0.0032(9)
O11 0.0506(11) 0.0399(9) 0.0644(12) 0.0016(9) -0.0142(11) -0.0087(9)
O12 0.0533(12) 0.0419(10) 0.0450(10) 0.0004(8) -0.0127(9) 0.0077(9)
C1 0.0345(14) 0.0591(17) 0.0448(15) 0.0066(13) 0.0059(12) -0.0008(12)
C2 0.0304(12) 0.0391(12) 0.0321(12) 0.0011(9) -0.0022(10) -0.0037(10)
C3 0.0337(12) 0.0363(11) 0.0341(12) 0.0052(9) 0.0008(10) -0.0049(11)
C4 0.0358(12) 0.0339(12) 0.0274(11) 0.0005(9) -0.0049(9) -0.0014(10)
C5 0.0431(14) 0.0432(14) 0.0446(15) 0.0130(12) -0.0019(12) -0.0011(12)
C11 0.0568(17) 0.0377(13) 0.0541(17) 0.0063(12) -0.0084(13) -0.0099(12)
C12 0.0440(14) 0.0375(13) 0.0271(11) 0.0010(9) -0.0063(10) -0.0075(10)
C13 0.0462(15) 0.0363(13) 0.0320(12) -0.0005(10) -0.0064(11) 0.0047(11)
C14 0.0341(12) 0.0449(14) 0.0262(11) -0.0041(10) -0.0062(9) 0.0037(11)
C15 0.0428(16) 0.0572(17) 0.0432(15) -0.0037(13) 0.0000(12) 0.0070(13)
C20 0.0335(13) 0.0412(13) 0.0367(13) -0.0003(10) -0.0026(10) 0.0039(11)
C21 0.0371(12) 0.0327(11) 0.0383(13) 0.0013(9) 0.0059(11) 0.0012(11)
C22 0.0404(14) 0.0395(12) 0.0416(13) -0.0036(10) -0.0027(12) 0.0009(12)
C23 0.074(2) 0.0406(14) 0.0464(15) -0.0026(12) -0.0091(15) -0.0074(14)
C24 0.087(3) 0.0506(16) 0.0470(17) -0.0140(13) 0.0074(17) -0.0059(17)
C25 0.074(2) 0.0565(19) 0.070(2) -0.0176(16) 0.0196(19) 0.0143(17)
C26 0.0456(16) 0.0559(17) 0.0551(17) -0.0059(14) 0.0060(14) 0.0103(14)
C30 0.0264(12) 0.0406(13) 0.0325(12) 0.0019(10) -0.0039(9) 0.0021(10)
C31 0.0283(12) 0.0378(12) 0.0317(12) 0.0037(10) -0.0021(9) -0.0015(10)
C32 0.0492(17) 0.0367(13) 0.0564(17) 0.0018(12) -0.0175(13) 0.0030(11)
C33 0.066(2) 0.0504(15) 0.0667(19) 0.0076(14) -0.0409(18) 0.0058(16)
C34 0.071(2) 0.0555(17) 0.0500(17) -0.0046(13) -0.0316(15) -0.0089(15)
C35 0.0532(18) 0.0428(14) 0.0470(15) -0.0085(12) -0.0079(13) -0.0007(12)
C36 0.0321(12) 0.0427(13) 0.0366(13) 0.0018(10) -0.0039(10) 0.0038(11)
C40 0.0305(12) 0.0489(15) 0.0366(13) -0.0014(11) -0.0021(10) -0.0103(11)
C41 0.0347(12) 0.0356(12) 0.0389(12) 0.0045(11) -0.0068(10) -0.0052(11)
C42 0.0353(13) 0.0414(13) 0.0486(15) -0.0030(12) -0.0030(11) -0.0022(11)
C43 0.0336(14) 0.0496(15) 0.0632(19) -0.0074(13) -0.0137(13) -0.0026(11)
C44 0.0548(17) 0.0381(13) 0.0477(16) -0.0006(12) -0.0183(13) -0.0037(12)
C45 0.0557(18) 0.080(2) 0.0338(14) -0.0031(14) -0.0008(13) -0.0059(16)
C46 0.0398(15) 0.079(2) 0.0429(15) 0.0005(14) -0.0025(12) -0.0131(14)
C50 0.0368(13) 0.0518(15) 0.0314(12) -0.0037(11) 0.0042(10) -0.0085(11)
C51 0.0497(15) 0.0444(13) 0.0286(12) 0.0039(11) 0.0020(11) -0.0052(11)
C52 0.079(3) 0.160(4) 0.0382(17) 0.010(2) -0.0070(18) -0.056(3)
C53 0.126(4) 0.177(5) 0.041(2) 0.012(3) -0.022(2) -0.084(4)
C54 0.169(5) 0.0552(19) 0.0299(16) 0.0034(14) -0.007(2) -0.033(3)
C55 0.116(3) 0.064(2) 0.0398(17) -0.0031(16) 0.025(2) -0.001(2)
C56 0.0637(19) 0.0573(17) 0.0434(16) -0.0009(13) 0.0145(14) -0.0021(14)
C101 0.0562(19) 0.0653(19) 0.0475(16) 0.0156(14) 0.0099(14) 0.0066(15)
C102 0.0447(15) 0.0369(13) 0.0415(14) 0.0065(11) 0.0042(12) 0.0033(11)
C103 0.0349(13) 0.0396(13) 0.0481(15) 0.0034(12) -0.0024(11) -0.0051(11)
C104 0.0401(14) 0.0339(13) 0.0401(14) -0.0006(10) -0.0077(11) -0.0032(10)
C105 0.0485(17) 0.075(2) 0.0441(16) -0.0052(14) -0.0109(13) -0.0057(15)
C111 0.060(2) 0.0476(17) 0.074(2) -0.0051(15) -0.0100(17) -0.0147(15)
C112 0.0406(15) 0.0321(12) 0.0507(16) -0.0003(11) -0.0045(12) -0.0032(11)
C113 0.0577(17) 0.0375(14) 0.0411(14) -0.0055(11) -0.0055(12) -0.0015(11)
C114 0.0519(16) 0.0389(14) 0.0449(14) 0.0033(12) 0.0045(12) 0.0059(12)
C115 0.080(2) 0.0625(19) 0.0586(19) 0.0011(16) 0.0225(17) 0.0001(18)
C120 0.0579(18) 0.0506(16) 0.0367(14) -0.0021(12) -0.0077(13) 0.0091(13)
C121 0.0495(16) 0.0450(15) 0.0368(13) -0.0065(11) -0.0025(12) 0.0106(12)
C122 0.066(2) 0.0603(18) 0.0446(16) -0.0046(13) -0.0164(15) 0.0105(17)
C123 0.087(3) 0.0597(19) 0.0575(19) -0.0210(15) -0.0176(19) 0.0061(19)
C124 0.075(2) 0.0444(17) 0.064(2) -0.0084(15) -0.0105(17) 0.0099(15)
C125 0.0620(19) 0.0416(15) 0.0480(16) 0.0000(12) -0.0033(14) 0.0059(13)
C126 0.0571(17) 0.0455(15) 0.0385(14) -0.0022(12) -0.0063(13) 0.0014(13)
C130 0.0422(14) 0.0378(13) 0.0405(14) 0.0045(11) -0.0002(11) 0.0055(10)
C131 0.0260(12) 0.0394(12) 0.0375(13) 0.0051(10) -0.0013(9) 0.0018(9)
C132 0.0543(17) 0.0410(13) 0.0401(14) 0.0032(11) -0.0035(13) -0.0017(13)
C133 0.0571(17) 0.0376(13) 0.0550(17) -0.0019(12) -0.0052(15) -0.0010(14)
C134 0.0365(13) 0.0389(12) 0.0614(18) 0.0126(12) -0.0045(13) -0.0039(11)
C135 0.0288(14) 0.0525(15) 0.0465(15) 0.0160(12) 0.0020(11) 0.0033(11)
C136 0.0314(13) 0.0496(15) 0.0414(14) 0.0043(12) 0.0018(10) 0.0057(11)
C140 0.0460(16) 0.0377(13) 0.0483(15) 0.0065(12) 0.0069(12) -0.0010(12)
C141 0.0442(14) 0.0316(12) 0.0445(14) 0.0014(10) -0.0011(12) -0.0119(12)
C142 0.0474(16) 0.0488(14) 0.0494(15) 0.0076(12) 0.0005(14) -0.0036(14)
C143 0.0511(18) 0.0534(17) 0.070(2) 0.0063(15) -0.0092(15) 0.0069(14)
C144 0.063(2) 0.0558(17) 0.0595(19) 0.0127(15) -0.0181(17) -0.0063(16)
C145 0.080(2) 0.0506(16) 0.0447(16) 0.0089(13) -0.0040(16) -0.0160(17)
C146 0.0617(18) 0.0437(15) 0.0452(16) -0.0009(12) 0.0072(14) -0.0079(13)
C150 0.0407(16) 0.0436(15) 0.076(2) 0.0105(15) 0.0081(14) -0.0052(12)
C151 0.0363(13) 0.0450(15) 0.0517(15) -0.0013(13) 0.0122(11) 0.0021(12)
C152 0.0403(16) 0.0544(17) 0.120(3) 0.0057(18) -0.0012(19) -0.0015(15)
C153 0.0398(18) 0.078(2) 0.153(4) 0.011(2) -0.016(2) 0.0029(17)
C154 0.0514(18) 0.067(2) 0.089(3) -0.0017(19) -0.0022(18) 0.0225(16)
C155 0.064(2) 0.0446(16) 0.0567(18) -0.0044(13) 0.0044(15) 0.0095(14)
C156 0.0484(16) 0.0429(15) 0.0585(18) -0.0017(13) 0.0019(14) 0.0011(13)
C37 0.0577(19) 0.0566(17) 0.0413(15) -0.0004(13) -0.0123(13) 0.0036(14)
C38 0.079(2) 0.069(2) 0.0595(19) -0.0135(17) -0.0318(17) 0.0256(19)

loop_
_atom_type_symbol
_atom_type_description
_atom_type_scat_dispersion_real
_atom_type_scat_dispersion_imag
_atom_type_scat_source
C C 0.0181 0.0091 'International Tables Vol C Tables 4.2.6.8 and 6.1.1.4'
H H 0.0000 0.0000 'International Tables Vol C Tables 4.2.6.8 and 6.1.1.4'
N N 0.0311 0.0180 'International Tables Vol C Tables 4.2.6.8 and 6.1.1.4'
O O 0.0492 0.0322 'International Tables Vol C Tables 4.2.6.8 and 6.1.1.4'
Zr Zr -0.1862 2.2449 'International Tables Vol C Tables 4.2.6.8 and 6.1.1.4'

loop_
_geom_angle_atom_site_label_1
_geom_angle_atom_site_label_2
_geom_angle_atom_site_label_3
_geom_angle
_geom_angle_publ_flag
O2 ZR1 O1 97.12(7) y
O2 ZR1 N1 94.70(7) y
O1 ZR1 N1 100.83(7) y
O2 ZR1 N4 102.52(7) y
O1 ZR1 N4 96.24(7) y
N1 ZR1 N4 154.01(7) y
O2 ZR1 N2 170.39(7) y
O1 ZR1 N2 89.84(7) y
N1 ZR1 N2 77.42(7) y
N4 ZR1 N2 83.20(7) y
O2 ZR1 N3 87.78(7) y
O1 ZR1 N3 172.15(7) y
N1 ZR1 N3 84.81(7) y
N4 ZR1 N3 76.65(7) y
N2 ZR1 N3 86.04(7) y
O12 ZR2 O11 98.72(8) y
O12 ZR2 N11 92.93(8) y
O11 ZR2 N11 98.65(9) y
O12 ZR2 N14 102.55(8) y
O11 ZR2 N14 94.33(9) y
N11 ZR2 N14 158.05(8) y
O12 ZR2 N12 168.49(8) y
O11 ZR2 N12 89.07(8) y
N11 ZR2 N12 77.45(8) y
N14 ZR2 N12 85.17(8) y
O12 ZR2 N13 89.12(8) y
O11 ZR2 N13 169.81(8) y
N11 ZR2 N13 87.37(8) y
N14 ZR2 N13 77.52(8) y
N12 ZR2 N13 84.19(7) y
C2 N1 C20 118.5(2) y
C2 N1 ZR1 126.13(16) y
C20 N1 ZR1 114.94(15) y
C4 N2 C30 118.30(19) y
C4 N2 ZR1 124.27(15) y
C30 N2 ZR1 116.03(14) y
C12 N3 C40 118.9(2) y
C12 N3 ZR1 124.41(16) y
C40 N3 ZR1 116.01(16) y
C14 N4 C50 118.9(2) y
C14 N4 ZR1 125.77(16) y
C50 N4 ZR1 114.77(15) y
C102 N11 C120 118.5(2) y
C102 N11 ZR2 126.63(18) y
C120 N11 ZR2 114.57(18) y
C104 N12 C130 118.2(2) y
C104 N12 ZR2 124.46(17) y
C130 N12 ZR2 116.95(16) y
C112 N13 C140 119.0(2) y
C112 N13 ZR2 124.91(17) y
C140 N13 ZR2 115.76(16) y
C114 N14 C150 118.8(2) y
C114 N14 ZR2 125.48(18) y
C150 N14 ZR2 114.61(19) y
C16A O1 ZR1 168.9(4) y
C16B O1 ZR1 157.2(3) y
C18B O2 ZR1 172.5(4) y
C18A O2 ZR1 169.0(5) y
C27A O11 ZR2 166.2(4) y
C27B O11 ZR2 163.0(5) y
C37 O12 ZR2 176.79(18) y
C2 C1 H1A 109.5 ?
C2 C1 H1B 109.5 ?
H1A C1 H1B 109.5 ?
C2 C1 H1C 109.5 ?
H1A C1 H1C 109.5 ?
H1B C1 H1C 109.5 ?
N1 C2 C3 122.5(2) y
N1 C2 C1 120.5(2) y
C3 C2 C1 117.0(2) y
C2 C3 C4 126.9(2) y
C2 C3 H3A 116.6 ?
C4 C3 H3A 116.6 ?
N2 C4 C3 122.5(2) y
N2 C4 C5 121.2(2) y
C3 C4 C5 116.3(2) y
C4 C5 H5A 109.5 ?
C4 C5 H5B 109.5 ?
H5A C5 H5B 109.5 ?
C4 C5 H5C 109.5 ?
H5A C5 H5C 109.5 ?
H5B C5 H5C 109.5 ?
C12 C11 H11A 109.5 ?
C12 C11 H11B 109.5 ?
H11A C11 H11B 109.5 ?
C12 C11 H11C 109.5 ?
H11A C11 H11C 109.5 ?
H11B C11 H11C 109.5 ?
N3 C12 C13 123.0(2) y
N3 C12 C11 121.1(2) y
C13 C12 C11 115.9(2) y
C14 C13 C12 125.7(2) y
C14 C13 H13A 117.1 ?
C12 C13 H13A 117.1 ?
N4 C14 C13 123.1(2) y
N4 C14 C15 119.8(2) y
C13 C14 C15 117.0(2) y
C14 C15 H15A 109.5 ?
C14 C15 H15B 109.5 ?
H15A C15 H15B 109.5 ?
C14 C15 H15C 109.5 ?
H15A C15 H15C 109.5 ?
H15B C15 H15C 109.5 ?
N1 C20 C21 114.1(2) y
N1 C20 H20A 108.7 ?
C21 C20 H20A 108.7 ?
N1 C20 H20B 108.7 ?
C21 C20 H20B 108.7 ?
H20A C20 H20B 107.6 ?
C22 C21 C26 118.3(2) y
C22 C21 C20 121.4(2) y
C26 C21 C20 120.3(3) y
C21 C22 C23 120.7(3) y
C21 C22 H22A 119.6 ?
C23 C22 H22A 119.6 ?
C24 C23 C22 120.3(3) y
C24 C23 H23A 119.9 ?
C22 C23 H23A 119.9 ?
C23 C24 C25 119.6(3) y
C23 C24 H24A 120.2 ?
C25 C24 H24A 120.2 ?
C24 C25 C26 120.4(3) y
C24 C25 H25A 119.8 ?
C26 C25 H25A 119.8 ?
C25 C26 C21 120.6(3) y
C25 C26 H26A 119.7 ?
C21 C26 H26A 119.7 ?
N2 C30 C31 115.4(2) y
N2 C30 H30A 108.4 ?
C31 C30 H30A 108.4 ?
N2 C30 H30B 108.4 ?
C31 C30 H30B 108.4 ?
H30A C30 H30B 107.5 ?
C36 C31 C32 118.6(2) y
C36 C31 C30 121.1(2) y
C32 C31 C30 120.1(2) y
C33 C32 C31 120.7(3) y
C33 C32 H32A 119.7 ?
C31 C32 H32A 119.7 ?
C32 C33 C34 120.7(3) y
C32 C33 H33A 119.7 ?
C34 C33 H33A 119.7 ?
C33 C34 C35 119.1(3) y
C33 C34 H34A 120.5 ?
C35 C34 H34A 120.5 ?
C36 C35 C34 120.3(3) y
C36 C35 H35A 119.9 ?
C34 C35 H35A 119.9 ?
C35 C36 C31 120.7(2) y
C35 C36 H36A 119.7 ?
C31 C36 H36A 119.7 ?
N3 C40 C41 115.1(2) y
N3 C40 H40A 108.5 ?
C41 C40 H40A 108.5 ?
N3 C40 H40B 108.5 ?
C41 C40 H40B 108.5 ?
H40A C40 H40B 107.5 ?
C42 C41 C46 118.0(2) y
C42 C41 C40 119.2(2) y
C46 C41 C40 122.8(2) y
C43 C42 C41 121.7(3) y
C43 C42 H42A 119.2 ?
C41 C42 H42A 119.2 ?
C42 C43 C44 120.3(3) y
C42 C43 H43A 119.9 ?
C44 C43 H43A 119.9 ?
C45 C44 C43 119.1(3) y
C45 C44 H44A 120.5 ?
C43 C44 H44A 120.5 ?
C44 C45 C46 121.0(3) y
C44 C45 H45A 119.5 ?
C46 C45 H45A 119.5 ?
C41 C46 C45 119.9(3) y
C41 C46 H46A 120 ?
C45 C46 H46A 120 ?
N4 C50 C51 112.7(2) y
N4 C50 H50A 109.1 ?
C51 C50 H50A 109.1 ?
N4 C50 H50B 109.1 ?
C51 C50 H50B 109.1 ?
H50A C50 H50B 107.8 ?
C52 C51 C56 118.7(3) y
C52 C51 C50 120.3(3) y
C56 C51 C50 121.0(3) y
C51 C52 C53 120.9(4) y
C51 C52 H52A 119.6 ?
C53 C52 H52A 119.6 ?
C54 C53 C52 120.5(4) y
C54 C53 H53A 119.7 ?
C52 C53 H53A 119.7 ?
C53 C54 C55 119.4(3) y
C53 C54 H54A 120.3 ?
C55 C54 H54A 120.3 ?
C54 C55 C56 120.3(4) y
C54 C55 H55A 119.8 ?
C56 C55 H55A 119.8 ?
C51 C56 C55 120.1(3) y
C51 C56 H56A 120 ?
C55 C56 H56A 120 ?
O1 C16A C17A 104.7(8) y
O1 C16A H16A 110.8 ?
C17A C16A H16A 110.8 ?
O1 C16A H16B 110.8 ?
H16A C16A H16B 108.9 ?
C16A C17A H17A 109.5 ?
C16A C17A H17B 109.5 ?
H17A C17A H17B 109.5 ?
C16A C17A H17C 109.5 ?
H17A C17A H17C 109.5 ?
H17B C17A H17C 109.5 ?
O1 C16B H16C 108.8 ?
C17B C16B H16C 108.8 ?
O1 C16B H16D 108.8 ?
C17B C16B H16D 108.8 ?
H16C C16B H16D 107.7 ?
C16B C17B H17D 109.5 ?
C16B C17B H17E 109.5 ?
H17D C17B H17E 109.5 ?
C16B C17B H17F 109.5 ?
H17D C17B H17F 109.5 ?
H17E C17B H17F 109.5 ?
O2 C18A C19A 107.7(6) y
O2 C18A H18A 110.2 ?
C19A C18A H18A 110.2 ?
O2 C18A H18B 110.2 ?
C19A C18A H18B 110.2 ?
H18A C18A H18B 108.5 ?
C18A C19A H19A 109.5 ?
C18A C19A H19B 109.5 ?
H19A C19A H19B 109.5 ?
C18A C19A H19C 109.5 ?
H19A C19A H19C 109.5 ?
H19B C19A H19C 109.5 ?
O2 C18B C19B 108.6(5) y
O2 C18B H18C 110 ?
C19B C18B H18C 110 ?
O2 C18B H18D 110 ?
C19B C18B H18D 110 ?
H18C C18B H18D 108.3 ?
C18B C19B H19D 109.5 ?
C18B C19B H19E 109.5 ?
H19D C19B H19E 109.5 ?
C18B C19B H19F 109.5 ?
H19D C19B H19F 109.5 ?
H19E C19B H19F 109.5 ?
C102 C101 H10A 109.5 ?
C102 C101 H10B 109.5 ?
H10A C101 H10B 109.5 ?
C102 C101 H10C 109.5 ?
H10A C101 H10C 109.5 ?
H10B C101 H10C 109.5 ?
N11 C102 C103 122.3(2) y
N11 C102 C101 120.7(3) y
C103 C102 C101 117.0(3) y
C104 C103 C102 126.6(2) y
C104 C103 H10D 116.7 ?
C102 C103 H10D 116.7 ?
N12 C104 C103 123.1(2) y
N12 C104 C105 120.3(2) y
C103 C104 C105 116.6(2) y
C104 C105 H10E 109.5 ?
C104 C105 H10F 109.5 ?
H10E C105 H10F 109.5 ?
C104 C105 H10G 109.5 ?
H10E C105 H10G 109.5 ?
H10F C105 H10G 109.5 ?
C112 C111 H11D 109.5 ?
C112 C111 H11E 109.5 ?
H11D C111 H11E 109.5 ?
C112 C111 H11F 109.5 ?
H11D C111 H11F 109.5 ?
H11E C111 H11F 109.5 ?
N13 C112 C113 122.5(2) y
N13 C112 C111 121.5(3) y
C113 C112 C111 116.0(3) y
C114 C113 C112 127.2(3) y
C114 C113 H11G 116.4 ?
C112 C113 H11G 116.4 ?
N14 C114 C113 123.2(3) y
N14 C114 C115 120.5(3) y
C113 C114 C115 116.4(3) y
C114 C115 H11H 109.5 ?
C114 C115 H11I 109.5 ?
H11H C115 H11I 109.5 ?
C114 C115 H11J 109.5 ?
H11H C115 H11J 109.5 ?
H11I C115 H11J 109.5 ?
N11 C120 C121 114.4(2) y
N11 C120 H12A 108.6 ?
C121 C120 H12A 108.6 ?
N11 C120 H12B 108.6 ?
C121 C120 H12B 108.6 ?
H12A C120 H12B 107.6 ?
C126 C121 C122 117.4(3) y
C126 C121 C120 124.2(2) y
C122 C121 C120 118.5(3) y
C123 C122 C121 120.5(3) y
C123 C122 H12C 119.8 ?
C121 C122 H12C 119.8 ?
C124 C123 C122 120.6(3) y
C124 C123 H12D 119.7 ?
C122 C123 H12D 119.7 ?
C125 C124 C123 119.5(3) y
C125 C124 H12E 120.2 ?
C123 C124 H12E 120.2 ?
C124 C125 C126 120.4(3) y
C124 C125 H12F 119.8 ?
C126 C125 H12F 119.8 ?
C121 C126 C125 121.6(3) y
C121 C126 H12G 119.2 ?
C125 C126 H12G 119.2 ?
N12 C130 C131 114.9(2) y
N12 C130 H13B 108.5 ?
C131 C130 H13B 108.5 ?
N12 C130 H13C 108.5 ?
C131 C130 H13C 108.5 ?
H13B C130 H13C 107.5 ?
C132 C131 C136 118.3(2) y
C132 C131 C130 121.3(2) y
C136 C131 C130 120.3(2) y
C131 C132 C133 121.0(3) y
C131 C132 H13D 119.5 ?
C133 C132 H13D 119.5 ?
C134 C133 C132 120.0(3) y
C134 C133 H13E 120 ?
C132 C133 H13E 120 ?
C135 C134 C133 119.7(2) y
C135 C134 H13F 120.2 ?
C133 C134 H13F 120.2 ?
C134 C135 C136 120.2(3) y
C134 C135 H13G 119.9 ?
C136 C135 H13G 119.9 ?
C135 C136 C131 120.8(3) y
C135 C136 H13H 119.6 ?
C131 C136 H13H 119.6 ?
N13 C140 C141 115.3(2) y
N13 C140 H14A 108.4 ?
C141 C140 H14A 108.4 ?
N13 C140 H14B 108.4 ?
C141 C140 H14B 108.4 ?
H14A C140 H14B 107.5 ?
C142 C141 C146 117.6(3) y
C142 C141 C140 123.6(2) y
C146 C141 C140 118.8(3) y
C141 C142 C143 120.9(3) y
C141 C142 H14C 119.5 ?
C143 C142 H14C 119.5 ?
C144 C143 C142 120.4(3) y
C144 C143 H14D 119.8 ?
C142 C143 H14D 119.8 ?
C143 C144 C145 119.6(3) y
C143 C144 H14E 120.2 ?
C145 C144 H14E 120.2 ?
C146 C145 C144 119.8(3) y
C146 C145 H14F 120.1 ?
C144 C145 H14F 120.1 ?
C145 C146 C141 121.6(3) y
C145 C146 H14G 119.2 ?
C141 C146 H14G 119.2 ?
N14 C150 C151 115.0(2) y
N14 C150 H15D 108.5 ?
C151 C150 H15D 108.5 ?
N14 C150 H15E 108.5 ?
C151 C150 H15E 108.5 ?
H15D C150 H15E 107.5 ?
C152 C151 C156 117.7(3) y
C152 C151 C150 118.0(3) y
C156 C151 C150 124.3(3) y
C153 C152 C151 121.4(3) y
C153 C152 H15F 119.3 ?
C151 C152 H15F 119.3 ?
C152 C153 C154 120.7(3) y
C152 C153 H15G 119.6 ?
C154 C153 H15G 119.6 ?
C155 C154 C153 118.8(3) y
C155 C154 H15H 120.6 ?
C153 C154 H15H 120.6 ?
C154 C155 C156 120.6(3) y
C154 C155 H15I 119.7 ?
C156 C155 H15I 119.7 ?
C155 C156 C151 120.7(3) y
C155 C156 H15J 119.7 ?
C151 C156 H15J 119.7 ?
O11 C27A C28A 110.2(7) y
O11 C27A H27A 109.6 ?
C28A C27A H27A 109.6 ?
O11 C27A H27B 109.6 ?
C28A C27A H27B 109.6 ?
H27A C27A H27B 108.1 ?
C27A C28A H28A 109.5 ?
C27A C28A H28B 109.5 ?
H28A C28A H28B 109.5 ?
C27A C28A H28C 109.5 ?
H28A C28A H28C 109.5 ?
H28B C28A H28C 109.5 ?
O11 C27B C28B 110.6(8) y
O11 C27B H27C 109.5 ?
C28B C27B H27C 109.5 ?
O11 C27B H27D 109.5 ?
C28B C27B H27D 109.5 ?
H27C C27B H27D 108.1 ?
C27B C28B H28D 109.5 ?
C27B C28B H28E 109.5 ?
H28D C28B H28E 109.5 ?
C27B C28B H28F 109.5 ?
H28D C28B H28F 109.5 ?
H28E C28B H28F 109.5 ?
O12 C37 C38 111.4(3) y
O12 C37 H37A 109.3 ?
C38 C37 H37A 109.3 ?
O12 C37 H37B 109.3 ?
C38 C37 H37B 109.3 ?
H37A C37 H37B 108 ?
C37 C38 H38A 109.5 ?
C37 C38 H38B 109.5 ?
H38A C38 H38B 109.5 ?
C37 C38 H38C 109.5 ?
H38A C38 H38C 109.5 ?
H38B C38 H38C 109.5 ?

loop_
_geom_bond_atom_site_label_1
_geom_bond_atom_site_label_2
_geom_bond_distance
_geom_bond_publ_flag
Zr1 O2 1.9501(17) y
Zr1 O1 1.9536(17) y
Zr1 N1 2.2252(19) y
Zr1 N4 2.230(2) y
Zr1 N2 2.2883(18) y
Zr1 N3 2.3044(18) y
Zr2 O12 1.9391(18) y
Zr2 O11 1.9522(18) y
Zr2 N11 2.225(2) y
Zr2 N14 2.232(2) y
Zr2 N12 2.305(2) y
Zr2 N13 2.314(2) y
N1 C2 1.336(3) y
N1 C20 1.472(3) y
N2 C4 1.319(3) y
N2 C30 1.476(3) y
N3 C12 1.314(3) y
N3 C40 1.463(3) y
N4 C14 1.332(3) y
N4 C50 1.474(3) y
N11 C102 1.332(4) y
N11 C120 1.472(3) y
N12 C104 1.326(3) y
N12 C130 1.464(3) y
N13 C112 1.320(3) y
N13 C140 1.464(3) y
N14 C114 1.330(4) y
N14 C150 1.478(4) y
O1 C16a 1.348(9) y
O1 C16b 1.421(5) y
O2 C18b 1.391(6) y
O2 C18a 1.428(8) y
O11 C27a 1.393(7) y
O11 C27b 1.403(8) y
O12 C37 1.395(3) y
C1 C2 1.509(4) y
C1 H1a 0.96 ?
C1 H1b 0.96 ?
C1 H1c 0.96 ?
C2 C3 1.396(4) y
C3 C4 1.409(4) y
C3 H3a 0.93 ?
C4 C5 1.506(3) y
C5 H5a 0.96 ?
C5 H5b 0.96 ?
C5 H5c 0.96 ?
C11 C12 1.510(4) y
C11 H11a 0.96 ?
C11 H11b 0.96 ?
C11 H11c 0.96 ?
C12 C13 1.416(4) y
C13 C14 1.388(4) y
C13 H13a 0.93 ?
C14 C15 1.513(4) y
C15 H15a 0.96 ?
C15 H15b 0.96 ?
C15 H15c 0.96 ?
C20 C21 1.520(3) y
C20 H20a 0.97 ?
C20 H20b 0.97 ?
C21 C22 1.385(4) y
C21 C26 1.390(4) y
C22 C23 1.389(4) y
C22 H22a 0.93 ?
C23 C24 1.367(5) y
C23 H23a 0.93 ?
C24 C25 1.378(5) y
C24 H24a 0.93 ?
C25 C26 1.379(5) y
C25 H25a 0.93 ?
C26 H26a 0.93 ?
C30 C31 1.512(3) y
C30 H30a 0.97 ?
C30 H30b 0.97 ?
C31 C36 1.385(4) y
C31 C32 1.391(3) y
C32 C33 1.371(4) y
C32 H32a 0.93 ?
C33 C34 1.378(5) y
C33 H33a 0.93 ?
C34 C35 1.390(4) y
C34 H34a 0.93 ?
C35 C36 1.377(4) y
C35 H35a 0.93 ?
C36 H36a 0.93 ?
C40 C41 1.523(3) y
C40 H40a 0.97 ?
C40 H40b 0.97 ?
C41 C42 1.380(3) y
C41 C46 1.387(4) y
C42 C43 1.372(4) y
C42 H42a 0.93 ?
C43 C44 1.376(4) y
C43 H43a 0.93 ?
C44 C45 1.365(4) y
C44 H44a 0.93 ?
C45 C46 1.396(4) y
C45 H45a 0.93 ?
C46 H46a 0.93 ?
C50 C51 1.518(3) y
C50 H50a 0.97 ?
C50 H50b 0.97 ?
C51 C52 1.360(5) y
C51 C56 1.363(4) y
C52 C53 1.384(5) y
C52 H52a 0.93 ?
C53 C54 1.352(7) y
C53 H53a 0.93 ?
C54 C55 1.352(6) y
C54 H54a 0.93 ?
C55 C56 1.404(4) y
C55 H55a 0.93 ?
C56 H56a 0.93 ?
C16a C17a 1.512(11) y
C16a H16a 0.97 ?
C16a H16b 0.97 ?
C17a H17a 0.96 ?
C17a H17b 0.96 ?
C17a H17c 0.96 ?
C16b C17b 1.492(7) y
C16b H16c 0.97 ?
C16b H16d 0.97 ?
C17b H17d 0.96 ?
C17b H17e 0.96 ?
C17b H17f 0.96 ?
C18a C19a 1.535(10) y
C18a H18a 0.97 ?
C18a H18b 0.97 ?
C19a H19a 0.96 ?
C19a H19b 0.96 ?
C19a H19c 0.96 ?
C18b C19b 1.529(8) y
C18b H18c 0.97 ?
C18b H18d 0.97 ?
C19b H19d 0.96 ?
C19b H19e 0.96 ?
C19b H19f 0.96 ?
C101 C102 1.505(4) y
C101 H10a 0.96 ?
C101 H10b 0.96 ?
C101 H10c 0.96 ?
C102 C103 1.409(4) y
C103 C104 1.399(4) y
C103 H10d 0.93 ?
C104 C105 1.509(4) y
C105 H10e 0.96 ?
C105 H10f 0.96 ?
C105 H10g 0.96 ?
C111 C112 1.508(4) y
C111 H11d 0.96 ?
C111 H11e 0.96 ?
C111 H11f 0.96 ?
C112 C113 1.412(4) y
C113 C114 1.392(4) y
C113 H11g 0.93 ?
C114 C115 1.516(4) y
C115 H11h 0.96 ?
C115 H11i 0.96 ?
C115 H11j 0.96 ?
C120 C121 1.509(4) y
C120 H12a 0.97 ?
C120 H12b 0.97 ?
C121 C126 1.375(4) y
C121 C122 1.411(4) y
C122 C123 1.379(5) y
C122 H12c 0.93 ?
C123 C124 1.378(5) y
C123 H12d 0.93 ?
C124 C125 1.363(4) y
C124 H12e 0.93 ?
C125 C126 1.384(4) y
C125 H12f 0.93 ?
C126 H12g 0.93 ?
C130 C131 1.520(3) y
C130 H13b 0.97 ?
C130 H13c 0.97 ?
C131 C132 1.383(4) y
C131 C136 1.393(4) y
C132 C133 1.387(4) y
C132 H13d 0.93 ?
C133 C134 1.381(4) y
C133 H13e 0.93 ?
C134 C135 1.378(4) y
C134 H13f 0.93 ?
C135 C136 1.382(4) y
C135 H13g 0.93 ?
C136 H13h 0.93 ?
C140 C141 1.508(4) y
C140 H14a 0.97 ?
C140 H14b 0.97 ?
C141 C142 1.373(4) y
C141 C146 1.399(4) y
C142 C143 1.391(4) y
C142 H14c 0.93 ?
C143 C144 1.370(5) y
C143 H14d 0.93 ?
C144 C145 1.380(5) y
C144 H14e 0.93 ?
C145 C146 1.373(5) y
C145 H14f 0.93 ?
C146 H14g 0.93 ?
C150 C151 1.502(4) y
C150 H15d 0.97 ?
C150 H15e 0.97 ?
C151 C152 1.377(4) y
C151 C156 1.390(4) y
C152 C153 1.366(5) y
C152 H15f 0.93 ?
C153 C154 1.376(5) y
C153 H15g 0.93 ?
C154 C155 1.370(5) y
C154 H15h 0.93 ?
C155 C156 1.380(4) y
C155 H15i 0.93 ?
C156 H15j 0.93 ?
C27a C28a 1.523(9) y
C27a H27a 0.97 ?
C27a H27b 0.97 ?
C28a H28a 0.96 ?
C28a H28b 0.96 ?
C28a H28c 0.96 ?
C27b C28b 1.50(1) y
C27b H27c 0.97 ?
C27b H27d 0.97 ?
C28b H28d 0.96 ?
C28b H28e 0.96 ?
C28b H28f 0.96 ?
C37 C38 1.467(5) y
C37 H37a 0.97 ?
C37 H37b 0.97 ?
C38 H38a 0.96 ?
C38 H38b 0.96 ?
C38 H38c 0.96 ?

loop_
_geom_torsion_atom_site_label_1
_geom_torsion_atom_site_label_2
_geom_torsion_atom_site_label_3
_geom_torsion_atom_site_label_4
_geom_torsion
_geom_torsion_publ_flag
O2 ZR1 N1 C2 133.85(19) y
O1 ZR1 N1 C2 -127.96(19) y
N4 ZR1 N1 C2 2.2(3) y
N2 ZR1 N1 C2 -40.57(19) y
N3 ZR1 N1 C2 46.52(19) y
O2 ZR1 N1 C20 -38.09(16) y
O1 ZR1 N1 C20 60.09(16) y
N4 ZR1 N1 C20 -169.78(16) y
N2 ZR1 N1 C20 147.48(16) y
N3 ZR1 N1 C20 -125.43(16) y
O1 ZR1 N2 C4 143.26(19) y
N1 ZR1 N2 C4 42.12(18) y
N4 ZR1 N2 C4 -120.44(19) y
N3 ZR1 N2 C4 -43.43(19) y
O1 ZR1 N2 C30 -50.52(17) y
N1 ZR1 N2 C30 -151.65(17) y
N4 ZR1 N2 C30 45.78(16) y
N3 ZR1 N2 C30 122.79(17) y
O2 ZR1 N3 C12 144.89(19) y
N1 ZR1 N3 C12 -120.19(19) y
N4 ZR1 N3 C12 41.46(19) y
N2 ZR1 N3 C12 -42.48(19) y
O2 ZR1 N3 C40 -44.92(16) y
N1 ZR1 N3 C40 50.01(16) y
N4 ZR1 N3 C40 -148.35(17) y
N2 ZR1 N3 C40 127.71(16) y
O2 ZR1 N4 C14 -127.28(19) y
O1 ZR1 N4 C14 133.98(19) y
N1 ZR1 N4 C14 3.0(3) y
N2 ZR1 N4 C14 44.88(19) y
N3 ZR1 N4 C14 -42.64(19) y
O2 ZR1 N4 C50 61.58(16) y
O1 ZR1 N4 C50 -37.17(16) y
N1 ZR1 N4 C50 -168.10(16) y
N2 ZR1 N4 C50 -126.26(16) y
N3 ZR1 N4 C50 146.22(16) y
O12 ZR2 N11 C102 132.9(2) y
O11 ZR2 N11 C102 -127.8(2) y
N14 ZR2 N11 C102 -2.3(4) y
N12 ZR2 N11 C102 -40.7(2) y
N13 ZR2 N11 C102 43.9(2) y
O12 ZR2 N11 C120 -40.42(18) y
O11 ZR2 N11 C120 58.87(19) y
N14 ZR2 N11 C120 -175.6(2) y
N12 ZR2 N11 C120 145.97(19) y
N13 ZR2 N11 C120 -129.41(18) y
O12 ZR2 N12 C104 5.5(5) y
O11 ZR2 N12 C104 138.4(2) y
N11 ZR2 N12 C104 39.3(2) y
N14 ZR2 N12 C104 -127.2(2) y
N13 ZR2 N12 C104 -49.3(2) y
O12 ZR2 N12 C130 178.1(3) y
O11 ZR2 N12 C130 -49.04(17) y
N11 ZR2 N12 C130 -148.11(18) y
N14 ZR2 N12 C130 45.39(17) y
N13 ZR2 N12 C130 123.30(17) y
O12 ZR2 N13 C112 141.5(2) y
O11 ZR2 N13 C112 1.0(6) y
N11 ZR2 N13 C112 -125.5(2) y
N14 ZR2 N13 C112 38.4(2) y
N12 ZR2 N13 C112 -47.9(2) y
O12 ZR2 N13 C140 -45.14(18) y
O11 ZR2 N13 C140 174.3(4) y
N11 ZR2 N13 C140 47.84(18) y
N14 ZR2 N13 C140 -148.20(18) y
N12 ZR2 N13 C140 125.48(18) y
O12 ZR2 N14 C114 -127.9(2) y
O11 ZR2 N14 C114 132.2(2) y
N11 ZR2 N14 C114 5.9(3) y
N12 ZR2 N14 C114 43.5(2) y
N13 ZR2 N14 C114 -41.6(2) y
O12 ZR2 N14 C150 64.45(19) y
O11 ZR2 N14 C150 -35.49(19) y
N11 ZR2 N14 C150 -161.7(2) y
N12 ZR2 N14 C150 -124.20(19) y
N13 ZR2 N14 C150 150.71(19) y
O2 ZR1 O1 C16A -42(4) y
N1 ZR1 O1 C16A -138(4) y
N4 ZR1 O1 C16A 62(4) y
N2 ZR1 O1 C16A 145(4) y
O2 ZR1 O1 C16B 7.8(7) y
N1 ZR1 O1 C16B -88.4(7) y
N4 ZR1 O1 C16B 111.3(7) y
N2 ZR1 O1 C16B -165.6(7) y
O1 ZR1 O2 C18A -37.4(17) y
N1 ZR1 O2 C18A 64.2(17) y
N4 ZR1 O2 C18A -135.4(17) y
N3 ZR1 O2 C18A 148.8(17) y
O12 ZR2 O11 C27A -19(2) y
N11 ZR2 O11 C27A -114(2) y
N14 ZR2 O11 C27A 84(2) y
N12 ZR2 O11 C27A 169(2) y
N13 ZR2 O11 C27A 121(2) y
O12 ZR2 O11 C27B 59.4(15) y
N11 ZR2 O11 C27B -35(15) y
N14 ZR2 O11 C27B 162.8(15) y
N12 ZR2 O11 C27B -112.1(15) y
N13 ZR2 O11 C27B -160.7(15) y
C20 N1 C2 C3 -165.9(2) y
ZR1 N1 C2 C3 22.4(3) y
C20 N1 C2 C1 13.2(3) y
ZR1 N1 C2 C1 -158.52(18) y
N1 C2 C3 C4 17.4(4) y
C1 C2 C3 C4 -161.7(2) y
C30 N2 C4 C3 168.3(2) y
ZR1 N2 C4 C3 -25.7(3) y
C30 N2 C4 C5 -9.9(3) y
ZR1 N2 C4 C5 156.01(18) y
C2 C3 C4 N2 -14.8(4) y
C2 C3 C4 C5 163.5(2) y
C40 N3 C12 C13 167.1(2) y
ZR1 N3 C12 C13 -22.9(3) y
C40 N3 C12 C11 -10.4(3) y
ZR1 N3 C12 C11 159.56(19) y
N3 C12 C13 C14 -17.5(4) y
C11 C12 C13 C14 160.1(2) y
C50 N4 C14 C13 -164.0(2) y
ZR1 N4 C14 C13 25.2(3) y
C50 N4 C14 C15 14.8(3) y
ZR1 N4 C14 C15 -156.01(18) y
C12 C13 C14 N4 17.2(4) y
C12 C13 C14 C15 -161.6(2) y
C2 N1 C20 C21 66.4(3) y
ZR1 N1 C20 C21 -120.95(19) y
N1 C20 C21 C22 30.2(3) y
N1 C20 C21 C26 -149.8(2) y
C26 C21 C22 C23 2.1(4) y
C20 C21 C22 C23 -178.0(2) y
C21 C22 C23 C24 -1.0(4) y
C22 C23 C24 C25 -1.1(5) y
C23 C24 C25 C26 2.2(5) y
C24 C25 C26 C21 -1.1(5) y
C22 C21 C26 C25 -1.1(4) y
C20 C21 C26 C25 179.0(3) y
C4 N2 C30 C31 -69.1(3) y
ZR1 N2 C30 C31 123.80(18) y
N2 C30 C31 C36 -52.7(3) y
N2 C30 C31 C32 132.7(3) y
C36 C31 C32 C33 1.3(4) y
C30 C31 C32 C33 176.1(3) y
C31 C32 C33 C34 0.4(5) y
C32 C33 C34 C35 -1.2(6) y
C33 C34 C35 C36 0.4(5) y
C34 C35 C36 C31 1.3(4) y
C32 C31 C36 C35 -2.1(4) y
C30 C31 C36 C35 -176.9(2) y
C12 N3 C40 C41 -70.1(3) y
ZR1 N3 C40 C41 119.1(2) y
N3 C40 C41 C42 170.1(2) y
N3 C40 C41 C46 -9.2(4) y
C46 C41 C42 C43 -1.0(4) y
C40 C41 C42 C43 179.7(3) y
C41 C42 C43 C44 -0.4(4) y
C42 C43 C44 C45 1.8(4) y
C43 C44 C45 C46 -1.9(5) y
C42 C41 C46 C45 0.9(5) y
C40 C41 C46 C45 -179.8(3) y
C44 C45 C46 C41 0.5(5) y
C14 N4 C50 C51 68.5(3) y
ZR1 N4 C50 C51 -119.7(2) y
N4 C50 C51 C52 37.9(4) y
N4 C50 C51 C56 -144.7(3) y
C56 C51 C52 C53 2.8(7) y
C50 C51 C52 C53 -179.7(4) y
C51 C52 C53 C54 -1.2(9) y
C52 C53 C54 C55 -1.1(8) y
C53 C54 C55 C56 1.9(6) y
C52 C51 C56 C55 -2.1(5) y
C50 C51 C56 C55 -179.5(3) y
C54 C55 C56 C51 -0.3(5) y
C16B O1 C16A C17A 2.4(13) y
ZR1 O1 C16A C17A 79(3) y
C16A O1 C16B C17B -167.9(19) y
ZR1 O1 C16B C17B 41.0(8) y
C18B O2 C18A C19A -65.1(14) y
ZR1 O2 C18A C19A 119.3(16) y
C18A O2 C18B C19B 61.3(14) y
C120 N11 C102 C103 -163.1(2) y
ZR2 N11 C102 C103 23.8(3) y
C120 N11 C102 C101 15.9(4) y
ZR2 N11 C102 C101 -157.1(2) y
N11 C102 C103 C104 17.2(4) y
C101 C102 C103 C104 -161.9(3) y
C130 N12 C104 C103 166.1(2) y
ZR2 N12 C104 C103 -21.5(3) y
C130 N12 C104 C105 -11.4(4) y
ZR2 N12 C104 C105 161.1(2) y
C102 C103 C104 N12 -17.4(4) y
C102 C103 C104 C105 160.1(3) y
C140 N13 C112 C113 167.1(2) y
ZR2 N13 C112 C113 -19.8(4) y
C140 N13 C112 C111 -10.9(4) y
ZR2 N13 C112 C111 162.3(2) y
N13 C112 C113 C114 -17.6(4) y
C111 C112 C113 C114 160.4(3) y
C150 N14 C114 C113 -166.2(2) y
ZR2 N14 C114 C113 26.6(4) y
C150 N14 C114 C115 14.1(4) y
ZR2 N14 C114 C115 -153.1(2) y
C112 C113 C114 N14 14.9(4) y
C112 C113 C114 C115 -165.4(3) y
C102 N11 C120 C121 78.8(3) y
ZR2 N11 C120 C121 -107.3(2) y
N11 C120 C121 C126 -10.3(4) y
N11 C120 C121 C122 168.5(3) y
C126 C121 C122 C123 -1.9(5) y
C120 C121 C122 C123 179.1(4) y
C121 C122 C123 C124 0.7(6) y
C122 C123 C124 C125 0.3(6) y
C123 C124 C125 C126 0.1(6) y
C122 C121 C126 C125 2.3(5) y
C120 C121 C126 C125 -178.8(3) y
C124 C125 C126 C121 -1.5(5) y
C104 N12 C130 C131 -70.4(3) y
ZR2 N12 C130 C131 116.5(2) y
N12 C130 C131 C132 -33.8(4) y
N12 C130 C131 C136 149.9(2) y
C136 C131 C132 C133 -0.7(4) y
C130 C131 C132 C133 -177.0(3) y
C131 C132 C133 C134 1.4(5) y
C132 C133 C134 C135 -0.8(5) y
C133 C134 C135 C136 -0.6(4) y
C134 C135 C136 C131 1.4(4) y
C132 C131 C136 C135 -0.7(4) y
C130 C131 C136 C135 175.6(2) y
C112 N13 C140 C141 -88.1(3) y
ZR2 N13 C140 C141 98.1(2) y
N13 C140 C141 C142 7.8(4) y
N13 C140 C141 C146 -170.5(2) y
C146 C141 C142 C143 0.3(4) y
C140 C141 C142 C143 -178.1(3) y
C141 C142 C143 C144 0.8(5) y
C142 C143 C144 C145 -0.9(5) y
C143 C144 C145 C146 -0.2(5) y
C144 C145 C146 C141 1.4(5) y
C142 C141 C146 C145 -1.4(4) y
C140 C141 C146 C145 177.0(3) y
C114 N14 C150 C151 87.9(3) y
ZR2 N14 C150 C151 -103.5(3) y
N14 C150 C151 C152 159.6(3) y
N14 C150 C151 C156 -22.4(4) y
C156 C151 C152 C153 1.1(6) y
C150 C151 C152 C153 179.2(4) y
C151 C152 C153 C154 -0.5(7) y
C152 C153 C154 C155 -0.1(7) y
C153 C154 C155 C156 0.1(6) y
C154 C155 C156 C151 0.5(5) y
C152 C151 C156 C155 -1.1(5) y
C150 C151 C156 C155 -179.1(3) y
C27B O11 C27A C28A -61.4(15) y
ZR2 O11 C27A C28A 60(3) y
C27A O11 C27B C28B 70.7(16) y
ZR2 O11 C27B C28B -65(3) y
